data_2000561
loop_
_publ_author_name
'Bocelli, G.'
'Cantoni, A.'

_publ_section_title
;
 2-Menthyl (2-hydroxyphenyl)glycolate
;
_journal_issue 10
_journal_name_full 'Acta Crystallographica Section C'
_journal_page_first 1880
_journal_page_last 1881
_journal_paper_doi 10.1107/S0108270192002324
_journal_volume 48
_journal_year 1992
_chemical_formula_sum 'C18 H26 O4'
_chemical_formula_weight 306.40
_space_group_crystal_system monoclinic
_space_group_IT_number 4
_space_group_name_Hall 'P 2yb'
_space_group_name_H-M_alt 'P 1 21 1'
_cell_angle_alpha 90
_cell_angle_beta 96.62(3)
_cell_angle_gamma 90
_cell_formula_units_Z 2
_cell_length_a 13.686(2)
_cell_length_b 5.874(2)
_cell_length_c 11.030(3)
_cell_volume 880.8(4)
_diffrn_radiation_type Cu
_diffrn_radiation_wavelength 1.5418
_exptl_absorpt_coefficient_mu 0.614
_exptl_crystal_density_diffrn 1.16
_exptl_crystal_F_000 332
_cod_data_source_file pa0237.cif
_cod_data_source_block pa0237a
_cod_original_cell_volume 880.8
_cod_database_code 2000561

loop_
_space_group_symop_id
_space_group_symop_operation_xyz
1 x,y,z
2 -x,y+1/2,-z

loop_
_atom_site_label
_atom_site_fract_x
_atom_site_fract_y
_atom_site_fract_z
_atom_site_U_iso_or_equiv
O1 .8482(2) -.1551(7) .6177(3) .1034(10)
O2 .96010(10) .1923 .5682(2) .0745(7)
O3 .9231(2) .0367(7) .3375(2) .0881(8)
O4 .81250(10) .3124(6) .29030(10) .0575(5)
C1 .7810(2) .2103(6) .5457(2) .0537(6)
C2 .7721(2) -.0004(7) .6014(3) .0692(9)
C3 .6831(3) -.0662(8) .6406(4) .0875(13)
C4 .6029(2) .0746(9) .6236(3) .0843(11)
C5 .6104(2) .2839(10) .5696(3) .0843(12)
C6 .6995(2) .3509(8) .5309(2) .0683(9)
C7 .8756(2) .2847(7) .4972(2) .0565(6)
C8 .87470(10) .1962(6) .3670(2) .0537(6)
C9 .7993(2) .2398(7) .1623(2) .0536(7)
C10 .6903(2) .2573(6) .1175(2) .0537(7)
C11 .6778(2) .1952(8) -.0186(3) .0677(10)
C12 .7393(2) .3473(10) -.0911(2) .0781(11)
C13 .8485(2) .3342(10) -.0444(3) .0771(12)
C14 .8618(2) .3913(8) .0915(2) .0666(9)
C15 .9098(3) .4881(7) -.1161(4) .132(3)
C16 .6240(2) .1290(7) .1976(3) .0649(8)
C17 .6439(4) -.1260(9) .2041(6) .1033(18)
C18 .5153(2) .1698(10) .1550(4) .0894(14)
H101 .914(3) -.081(10) .619(4) .144(13)
H102 .977(5) .321(16) .600(6) .174(16)
H3 .675(3) -.236(7) .672(3) .077(9)
H4 .543(3) .009(9) .657(3) .087(10)
H5 .549(3) .403(9) .553(4) .101(12)
H6 .709(3) .497(9) .485(3) .083(10)
H7 .875(2) .446(6) .500(3) .055(7)
H9 .816(2) .091(6) .158(3) .052(7)
H10 .670(3) .435(7) .116(3) .75(10)
H11A .696(3) .076(8) -.023(3) .63(10)
H11B .608(3) .201(8) -.050(3) .83(10)
H12A .724(4) .529(13) -.084(5) .116(16)
H12B .734(3) .302(9) -.172(4) .883(11)
H13 .866(2) .194(7) -.047(3) .59(9)
H14A .840(3) .547(9) .118(4) .91(12)
H14B .933(2) .357(7) .118(3) .70(8)
H15A .974(4) .530(11) -.081(4) .107(14)
H15B .882(4) .426(14) -.197(6) .160(15)
H15C .880(6) .674(15) -.090(8) .198(15)
H16 .645(3) .196(8) .282(3) .75(10)
H17A .705(3) -.174(9) .228(3) .91(11)
H17B .597(3) -.212(11) .266(5) .120(15)
H17C .634(5) -.203(15) .144(6) .144(15)
H18A .494(3) .104(8) .074(3) .82(10)
H18B .484(4) .100(12) .232(5) .123(15)
H18C .506(4) .373(15) .157(5) .120(15)

loop_
_geom_bond_atom_site_label_1
_geom_bond_atom_site_label_2
_geom_bond_distance
O1 C2 1.378(5)
O2 C7 1.427(3)
O3 C8 1.213(5)
O4 C8 1.319(3)
O4 C9 1.466(3)
C1 C2 1.393(5)
C1 C6 1.382(5)
C1 C7 1.521(4)
C2 C3 1.393(5)
C3 C4 1.370(6)
C4 C5 1.375(7)
C5 C6 1.394(4)
C7 C8 1.526(4)
C9 C10 1.520(4)
C9 C14 1.512(5)
C10 C11 1.535(4)
C10 C16 1.535(5)
C11 C12 1.517(6)
C12 C13 1.526(4)
C13 C14 1.526(4)
C13 C15 1.516(8)
C16 C17 1.523(7)
C16 C18 1.526(4)
